data_7058609
loop_
_publ_author_name
'Wang, Wen-Min'
'Zhang, Li'
'Li, Xian-Zhen'
'He, Li-Yuan'
'Wang, Xin-Xin'
'Shi, Ying'
'Wang, Jie'
'Dong, Jie'
'Wu, Zhi-Lei'

_publ_section_title
;
 Structures, fluorescence properties and magnetic properties of a series
 of rhombus-shaped LnIII4 clusters: magnetocaloric effect and
 single-molecule-magnet behavior
;
_journal_issue 33
_journal_name_full 'New Journal of Chemistry'
_journal_page_first 12941
_journal_paper_doi 10.1039/C9NJ02872B
_journal_volume 43
_journal_year 2019
_chemical_formula_moiety 'C128 H120 N12 O16 Sm4, 4(C2 H3 N)'
_chemical_formula_sum 'C136 H132 N16 O16 Sm4'
_chemical_formula_weight 2847.97
_space_group_crystal_system triclinic
_space_group_IT_number 2
_space_group_name_Hall '-P 1'
_space_group_name_H-M_alt 'P -1'
_symmetry_space_group_name_Hall '-P 1'
_symmetry_space_group_name_H-M 'P -1'
_atom_sites_solution_hydrogens mixed
_audit_creation_date 2019-06-01
_audit_creation_method
;
Olex2 1.2
(compiled 2018.05.29 svn.r3508 for OlexSys, GUI svn.r5506)
;
_audit_update_record
;
2019-06-01 deposited with the CCDC.    2019-07-11 downloaded from the CCDC.
;
_cell_angle_alpha 82.849(7)
_cell_angle_beta 76.275(5)
_cell_angle_gamma 88.903(7)
_cell_formula_units_Z 1
_cell_length_a 13.1162(18)
_cell_length_b 15.625(2)
_cell_length_c 15.7848(19)
_cell_measurement_reflns_used 5864
_cell_measurement_temperature 113(2)
_cell_measurement_theta_max 27.5
_cell_measurement_theta_min 3.1
_cell_volume 3117.9(7)
_computing_molecular_graphics 'Olex2 (Dolomanov et al., 2009)'
_computing_publication_material 'Olex2 (Dolomanov et al., 2009)'
_computing_structure_refinement 'XL (Sheldrick, 2008)'
_diffrn_ambient_temperature 113.15
_diffrn_measured_fraction_theta_full 0.991
_diffrn_measured_fraction_theta_max 0.977
_diffrn_measurement_device_type 'Bruker P4'
_diffrn_measurement_method '\w scans'
_diffrn_radiation_monochromator graphite
_diffrn_radiation_type MoK\a
_diffrn_radiation_wavelength 0.71073
_diffrn_reflns_av_R_equivalents 0.0574
_diffrn_reflns_av_unetI/netI 0.0598
_diffrn_reflns_Laue_measured_fraction_full 0.991
_diffrn_reflns_Laue_measured_fraction_max 0.977
_diffrn_reflns_limit_h_max 17
_diffrn_reflns_limit_h_min -17
_diffrn_reflns_limit_k_max 20
_diffrn_reflns_limit_k_min -20
_diffrn_reflns_limit_l_max 20
_diffrn_reflns_limit_l_min -20
_diffrn_reflns_number 40019
_diffrn_reflns_point_group_measured_fraction_full 0.991
_diffrn_reflns_point_group_measured_fraction_max 0.977
_diffrn_reflns_theta_full 25.242
_diffrn_reflns_theta_max 27.591
_diffrn_reflns_theta_min 3.061
_exptl_absorpt_coefficient_mu 1.927
_exptl_absorpt_correction_type none
_exptl_crystal_colour Colorless
_exptl_crystal_density_diffrn 1.517
_exptl_crystal_density_method "'not measured'"
_exptl_crystal_description Prism
_exptl_crystal_F_000 1436
_exptl_crystal_size_max 0.22
_exptl_crystal_size_mid 0.18
_exptl_crystal_size_min 0.14
_refine_diff_density_max 1.567
_refine_diff_density_min -0.903
_refine_diff_density_rms 0.124
_refine_ls_extinction_method none
_refine_ls_goodness_of_fit_ref 1.053
_refine_ls_hydrogen_treatment constr
_refine_ls_matrix_type full
_refine_ls_number_parameters 783
_refine_ls_number_reflns 14121
_refine_ls_number_restraints 6
_refine_ls_restrained_S_all 1.055
_refine_ls_R_factor_all 0.0614
_refine_ls_R_factor_gt 0.0403
_refine_ls_shift/su_max 0.001
_refine_ls_shift/su_mean 0.000
_refine_ls_structure_factor_coef Fsqd
_refine_ls_weighting_details 'w=1/[\s^2^(Fo^2^)+(0.0353P)^2^+5.3351P] where P=(Fo^2^+2Fc^2^)/3'
_refine_ls_weighting_scheme calc
_refine_ls_wR_factor_gt 0.0860
_refine_ls_wR_factor_ref 0.0964
_reflns_Friedel_coverage 0.000
_reflns_number_gt 11072
_reflns_number_total 14121
_reflns_threshold_expression 'I > 2\s(I)'
_cod_data_source_file c9nj02872b2.cif
_cod_data_source_block 1
_cod_depositor_comments 'Adding full bibliography for 7058609--7058615.cif.'
_cod_database_code 7058609
_shelx_shelxl_version_number 2016/6
_shelx_space_group_comment
;
The symmetry employed for this shelxl refinement is uniquely defined
by the following loop, which should always be used as a source of
symmetry information in preference to the above space-group names.
They are only intended as comments.
;
_shelx_estimated_absorpt_t_max 0.774
_shelx_estimated_absorpt_t_min 0.677
_olex2_refinement_description
;
1. Fixed Uiso
 At 1.2 times of:
  All C(H) groups, All C(H,H) groups, All O(H) groups
 At 1.5 times of:
  All C(H,H,H) groups
2. Uiso/Uaniso restraints and constraints
Uanis(N8) \\sim Ueq: with sigma of 0.01 and sigma for terminal atoms of 0.02
3.a Riding coordinates:
 C60(H60A,H60B,H60C)
3.b Ternary CH refined with riding coordinates:
 O8(H8)
3.c Secondary CH2 refined with riding coordinates:
 C17(H17A,H17B), C35(H35A,H35B), C53(H53A,H53B)
3.d Aromatic/amide H refined with riding coordinates:
 C3(H3), C4(H4), C7(H7), C8(H8A), C9(H9), C10(H10), C12(H12), C13(H13),
 C15(H15), C16(H16), C21(H21), C22(H22), C25(H25), C26(H26), C27(H27), C28(H28),
  C30(H30), C31(H31), C33(H33), C34(H34), C39(H39), C40(H40), C43(H43),
 C44(H44), C45(H45), C46(H46), C48(H48), C49(H49), C51(H51), C52(H52), C57(H57),
  C62(H62)
3.e Idealised Me refined as rotating group:
 C18(H18A,H18B,H18C), C36(H36A,H36B,H36C), C54(H54A,H54B,H54C), C55(H55A,H55B,
 H55C), C59(H59A,H59B,H59C), C64(H64A,H64B,H64C), C66(H66A,H66B,H66C), C68(H68A,
 H68B,H68C)
;
_olex2_submission_special_instructions 'No special instructions were received'

loop_
_space_group_symop_operation_xyz
'x, y, z'
'-x, -y, -z'

loop_
_atom_site_label
_atom_site_type_symbol
_atom_site_fract_x
_atom_site_fract_y
_atom_site_fract_z
_atom_site_U_iso_or_equiv
_atom_site_adp_type
_atom_site_occupancy
_atom_site_site_symmetry_order
_atom_site_calc_flag
_atom_site_refinement_flags_posn
_atom_site_refinement_flags_adp
Sm1 Sm 0.42352(2) 0.58931(2) 0.56486(2) 0.01803(6) Uani 1 1 d . .
Sm2 Sm 0.40424(2) 0.58736(2) 0.33815(2) 0.01863(6) Uani 1 1 d . .
O1 O 0.4273(2) 0.49344(18) 0.69955(18) 0.0213(6) Uani 1 1 d . .
O2 O 0.3036(2) 0.63924(18) 0.47112(19) 0.0245(6) Uani 1 1 d . .
O3 O 0.5142(2) 0.65269(18) 0.41541(18) 0.0228(6) Uani 1 1 d . .
O4 O 0.3382(2) 0.6966(2) 0.6468(2) 0.0322(7) Uani 1 1 d . .
O5 O 0.5505(2) 0.67133(19) 0.6088(2) 0.0279(7) Uani 1 1 d . .
O6 O 0.2610(2) 0.48991(19) 0.3653(2) 0.0294(7) Uani 1 1 d . .
O7 O 0.3835(2) 0.55998(19) 0.20057(19) 0.0267(6) Uani 1 1 d . .
O8 O 0.5812(2) 0.51158(17) 0.53952(18) 0.0197(6) Uani 1 1 d . .
H8 H 0.643763 0.550956 0.519077 0.024 Uiso 1 1 calc R .
N1 N 0.2573(2) 0.4949(2) 0.6300(2) 0.0209(7) Uani 1 1 d . .
N2 N 0.0462(3) 0.3455(3) 0.8981(3) 0.0320(9) Uani 1 1 d . .
N3 N 0.2509(3) 0.6916(2) 0.3191(2) 0.0268(8) Uani 1 1 d . .
N4 N -0.0534(3) 0.8416(2) 0.4769(3) 0.0289(8) Uani 1 1 d . .
N5 N 0.5181(3) 0.7115(2) 0.2457(2) 0.0237(7) Uani 1 1 d . .
N6 N 0.8480(3) 0.8646(2) 0.2184(3) 0.0293(8) Uani 1 1 d . .
C1 C 0.2468(3) 0.4583(3) 0.7149(3) 0.0216(8) Uani 1 1 d . .
C2 C 0.3373(3) 0.4613(3) 0.7515(3) 0.0220(8) Uani 1 1 d . .
C3 C 0.3244(3) 0.4290(3) 0.8395(3) 0.0272(9) Uani 1 1 d . .
H3 H 0.381048 0.433201 0.866762 0.033 Uiso 1 1 calc R .
C4 C 0.2291(3) 0.3900(3) 0.8894(3) 0.0284(9) Uani 1 1 d . .
H4 H 0.223310 0.368457 0.949405 0.034 Uiso 1 1 calc R .
C5 C 0.1446(3) 0.3824(3) 0.8532(3) 0.0278(9) Uani 1 1 d . .
C6 C 0.1526(3) 0.4175(3) 0.7644(3) 0.0251(9) Uani 1 1 d . .
C7 C 0.0712(3) 0.4100(3) 0.7208(3) 0.0316(10) Uani 1 1 d . .
H7 H 0.006971 0.382189 0.751636 0.038 Uiso 1 1 calc R .
C8 C 0.0849(3) 0.4428(3) 0.6345(3) 0.0323(10) Uani 1 1 d . .
H8A H 0.031680 0.436429 0.604053 0.039 Uiso 1 1 calc R .
C9 C 0.1793(3) 0.4861(3) 0.5919(3) 0.0277(9) Uani 1 1 d . .
H9 H 0.187632 0.510448 0.532426 0.033 Uiso 1 1 calc R .
C10 C 0.0383(4) 0.2768(3) 0.9506(3) 0.0320(10) Uani 1 1 d . .
H10 H 0.099992 0.250670 0.963105 0.038 Uiso 1 1 calc R .
C11 C -0.0646(4) 0.2362(3) 0.9930(3) 0.0320(10) Uani 1 1 d . .
C12 C -0.0710(4) 0.1588(4) 1.0462(3) 0.0427(13) Uani 1 1 d . .
H12 H -0.009002 0.133245 1.058551 0.051 Uiso 1 1 calc R .
C13 C -0.1677(4) 0.1173(4) 1.0822(4) 0.0505(15) Uani 1 1 d . .
H13 H -0.170346 0.063383 1.117914 0.061 Uiso 1 1 calc R .
C14 C -0.2586(4) 0.1531(4) 1.0668(3) 0.0415(13) Uani 1 1 d . .
C15 C -0.2523(4) 0.2316(3) 1.0137(3) 0.0394(12) Uani 1 1 d . .
H15 H -0.314537 0.257087 1.001653 0.047 Uiso 1 1 calc R .
C16 C -0.1577(4) 0.2730(3) 0.9782(3) 0.0362(11) Uani 1 1 d . .
H16 H -0.155412 0.327323 0.943164 0.043 Uiso 1 1 calc R .
C17 C -0.3632(5) 0.1062(5) 1.1047(4) 0.0593(17) Uani 1 1 d . .
H17A H -0.356376 0.063680 1.155048 0.071 Uiso 1 1 calc R .
H17B H -0.416852 0.148450 1.127222 0.071 Uiso 1 1 calc R .
C18 C -0.3998(5) 0.0608(5) 1.0403(6) 0.088(3) Uani 1 1 d . .
H18A H -0.407577 0.102515 0.990489 0.132 Uiso 1 1 calc GR .
H18B H -0.467562 0.032682 1.068380 0.132 Uiso 1 1 calc GR .
H18C H -0.348342 0.017271 1.019260 0.132 Uiso 1 1 calc GR .
C19 C 0.1868(3) 0.7144(3) 0.3963(3) 0.0228(9) Uani 1 1 d . .
C20 C 0.2174(3) 0.6850(3) 0.4758(3) 0.0227(9) Uani 1 1 d . .
C21 C 0.1541(3) 0.7064(3) 0.5537(3) 0.0251(9) Uani 1 1 d . .
H21 H 0.170162 0.684864 0.607946 0.030 Uiso 1 1 calc R .
C22 C 0.0663(3) 0.7594(3) 0.5535(3) 0.0283(9) Uani 1 1 d . .
H22 H 0.026495 0.774933 0.607851 0.034 Uiso 1 1 calc R .
C23 C 0.0362(3) 0.7893(3) 0.4785(3) 0.0255(9) Uani 1 1 d . .
C24 C 0.0961(3) 0.7649(3) 0.3973(3) 0.0252(9) Uani 1 1 d . .
C25 C 0.0720(3) 0.7913(3) 0.3154(3) 0.0309(10) Uani 1 1 d . .
H25 H 0.011669 0.825167 0.312702 0.037 Uiso 1 1 calc R .
C26 C 0.1352(4) 0.7683(3) 0.2409(3) 0.0330(10) Uani 1 1 d . .
H26 H 0.119381 0.785964 0.185643 0.040 Uiso 1 1 calc R .
C27 C 0.2245(4) 0.7179(3) 0.2454(3) 0.0317(10) Uani 1 1 d . .
H27 H 0.267576 0.702279 0.192328 0.038 Uiso 1 1 calc R .
C28 C -0.0714(3) 0.8996(3) 0.5287(3) 0.0283(10) Uani 1 1 d . .
H28 H -0.021416 0.907437 0.561955 0.034 Uiso 1 1 calc R .
C29 C -0.1640(3) 0.9549(3) 0.5403(3) 0.0293(10) Uani 1 1 d . .
C30 C -0.1747(4) 1.0175(3) 0.5965(4) 0.0380(12) Uani 1 1 d . .
H30 H -0.120726 1.025323 0.625819 0.046 Uiso 1 1 calc R .
C31 C -0.2628(4) 1.0688(3) 0.6108(4) 0.0416(13) Uani 1 1 d . .
H31 H -0.268766 1.110934 0.650236 0.050 Uiso 1 1 calc R .
C32 C -0.3421(4) 1.0596(3) 0.5686(3) 0.0359(11) Uani 1 1 d . .
C33 C -0.3322(4) 0.9961(4) 0.5141(4) 0.0443(13) Uani 1 1 d . .
H33 H -0.386847 0.987847 0.485660 0.053 Uiso 1 1 calc R .
C34 C -0.2450(4) 0.9442(3) 0.4998(3) 0.0371(11) Uani 1 1 d . .
H34 H -0.240487 0.900828 0.461941 0.045 Uiso 1 1 calc R .
C35 C -0.4410(4) 1.1125(3) 0.5864(4) 0.0438(13) Uani 1 1 d . .
H35A H -0.466433 1.124983 0.531929 0.053 Uiso 1 1 calc R .
H35B H -0.425523 1.168101 0.604953 0.053 Uiso 1 1 calc R .
C36 C -0.5257(4) 1.0633(4) 0.6584(4) 0.0538(16) Uani 1 1 d . .
H36A H -0.536549 1.006313 0.642001 0.081 Uiso 1 1 calc GR .
H36B H -0.591380 1.095523 0.665465 0.081 Uiso 1 1 calc GR .
H36C H -0.503383 1.056584 0.713842 0.081 Uiso 1 1 calc GR .
C37 C 0.6003(3) 0.7338(3) 0.2809(3) 0.0225(9) Uani 1 1 d . .
C38 C 0.5964(3) 0.7003(2) 0.3703(3) 0.0205(8) Uani 1 1 d . .
C39 C 0.6794(3) 0.7199(3) 0.4045(3) 0.0224(8) Uani 1 1 d . .
H39 H 0.680649 0.696700 0.462783 0.027 Uiso 1 1 calc R .
C40 C 0.7623(3) 0.7737(3) 0.3542(3) 0.0257(9) Uani 1 1 d . .
H40 H 0.818225 0.786199 0.379732 0.031 Uiso 1 1 calc R .
C41 C 0.7650(3) 0.8088(3) 0.2691(3) 0.0260(9) Uani 1 1 d . .
C42 C 0.6835(3) 0.7869(3) 0.2296(3) 0.0277(9) Uani 1 1 d . .
C43 C 0.6800(4) 0.8190(3) 0.1427(3) 0.0331(10) Uani 1 1 d . .
H43 H 0.734159 0.856240 0.107192 0.040 Uiso 1 1 calc R .
C44 C 0.5990(4) 0.7963(3) 0.1102(3) 0.0350(11) Uani 1 1 d . .
H44 H 0.595744 0.817369 0.051755 0.042 Uiso 1 1 calc R .
C45 C 0.5201(4) 0.7414(3) 0.1638(3) 0.0327(10) Uani 1 1 d . .
H45 H 0.464860 0.724894 0.139485 0.039 Uiso 1 1 calc R .
C46 C 0.8728(3) 0.9258(3) 0.2563(3) 0.0301(10) Uani 1 1 d . .
H46 H 0.829622 0.935241 0.311740 0.036 Uiso 1 1 calc R .
C47 C 0.9642(3) 0.9825(3) 0.2189(3) 0.0306(10) Uani 1 1 d . .
C48 C 0.9786(4) 1.0504(3) 0.2622(3) 0.0358(11) Uani 1 1 d . .
H48 H 0.927830 1.061693 0.313382 0.043 Uiso 1 1 calc R .
C49 C 1.0680(4) 1.1030(4) 0.2312(4) 0.0464(13) Uani 1 1 d . .
H49 H 1.077293 1.149896 0.261673 0.056 Uiso 1 1 calc R .
C50 C 1.1429(4) 1.0880(4) 0.1574(4) 0.0442(13) Uani 1 1 d . .
C51 C 1.1270(4) 1.0183(3) 0.1140(4) 0.0436(13) Uani 1 1 d . .
H51 H 1.177795 1.006397 0.063058 0.052 Uiso 1 1 calc R .
C52 C 1.0383(4) 0.9667(3) 0.1442(3) 0.0376(11) Uani 1 1 d . .
H52 H 1.028205 0.920101 0.113605 0.045 Uiso 1 1 calc R .
C53 C 1.2426(5) 1.1407(5) 0.1288(5) 0.069(2) Uani 1 1 d . .
H53A H 1.230387 1.197501 0.150783 0.082 Uiso 1 1 calc R .
H53B H 1.263415 1.150574 0.063783 0.082 Uiso 1 1 calc R .
C54 C 1.3302(5) 1.0952(5) 0.1634(6) 0.085(3) Uani 1 1 d . .
H54A H 1.308922 1.084143 0.227640 0.127 Uiso 1 1 calc GR .
H54B H 1.393492 1.131654 0.145869 0.127 Uiso 1 1 calc GR .
H54C H 1.344878 1.040310 0.139027 0.127 Uiso 1 1 calc GR .
C55 C 0.2750(5) 0.8320(4) 0.6872(4) 0.0527(15) Uani 1 1 d . .
H55A H 0.243593 0.847543 0.636995 0.079 Uiso 1 1 calc GR .
H55B H 0.302130 0.884086 0.703381 0.079 Uiso 1 1 calc GR .
H55C H 0.221628 0.804567 0.737169 0.079 Uiso 1 1 calc GR .
C56 C 0.3632(4) 0.7704(3) 0.6629(3) 0.0354(11) Uani 1 1 d . .
C57 C 0.4655(4) 0.7943(3) 0.6607(3) 0.0375(11) Uani 1 1 d . .
H57 H 0.476714 0.850078 0.675139 0.045 Uiso 1 1 calc R .
C58 C 0.5528(4) 0.7420(3) 0.6386(3) 0.0313(10) Uani 1 1 d . .
C59 C 0.6574(4) 0.7684(4) 0.6525(4) 0.0469(14) Uani 1 1 d . .
H59A H 0.674332 0.729946 0.701080 0.070 Uiso 1 1 calc GR .
H59B H 0.653593 0.827914 0.666537 0.070 Uiso 1 1 calc GR .
H59C H 0.712171 0.764539 0.598727 0.070 Uiso 1 1 calc GR .
C60 C 0.1240(4) 0.3940(4) 0.3669(4) 0.0442(13) Uani 1 1 d . .
H60A H 0.144789 0.359261 0.415964 0.066 Uiso 1 1 d R .
H60B H 0.107749 0.355981 0.326854 0.066 Uiso 1 1 d R .
H60C H 0.061789 0.427631 0.389484 0.066 Uiso 1 1 d R .
C61 C 0.2123(3) 0.4542(3) 0.3183(3) 0.0317(10) Uani 1 1 d . .
C62 C 0.2372(4) 0.4663(3) 0.2266(3) 0.0382(12) Uani 1 1 d . .
H62 H 0.194567 0.436828 0.198314 0.046 Uiso 1 1 calc R .
C63 C 0.3179(4) 0.5170(3) 0.1731(3) 0.0291(10) Uani 1 1 d . .
C64 C 0.3350(4) 0.5235(3) 0.0746(3) 0.0413(12) Uani 1 1 d . .
H64A H 0.324340 0.583127 0.050974 0.062 Uiso 1 1 calc GR .
H64B H 0.284957 0.485386 0.059897 0.062 Uiso 1 1 calc GR .
H64C H 0.406746 0.506100 0.048931 0.062 Uiso 1 1 calc GR .
N7 N 0.4582(5) 0.2984(5) 0.0600(4) 0.087(2) Uani 1 1 d . .
C65 C 0.4942(5) 0.3315(4) 0.1048(4) 0.0457(13) Uani 1 1 d . .
C66 C 0.5438(5) 0.3746(4) 0.1600(4) 0.0497(14) Uani 1 1 d . .
H66A H 0.584881 0.332937 0.189572 0.075 Uiso 1 1 calc GR .
H66B H 0.490043 0.399650 0.204144 0.075 Uiso 1 1 calc GR .
H66C H 0.590375 0.420436 0.124023 0.075 Uiso 1 1 calc GR .
N8 N 1.0476(7) 0.3245(5) 0.1707(7) 0.133(4) Uani 1 1 d . U
C67 C 0.9661(7) 0.3487(6) 0.1708(7) 0.097(3) Uani 1 1 d . .
C68 C 0.8591(6) 0.3705(4) 0.1714(5) 0.076(2) Uani 1 1 d . .
H68A H 0.828250 0.326984 0.144968 0.114 Uiso 1 1 calc GR .
H68B H 0.856880 0.427171 0.137524 0.114 Uiso 1 1 calc GR .
H68C H 0.819139 0.372038 0.232095 0.114 Uiso 1 1 calc GR .

loop_
_atom_site_aniso_label
_atom_site_aniso_U_11
_atom_site_aniso_U_22
_atom_site_aniso_U_33
_atom_site_aniso_U_23
_atom_site_aniso_U_13
_atom_site_aniso_U_12
Sm1 0.01842(10) 0.01462(11) 0.02107(11) -0.00392(8) -0.00386(8) 0.00092(8)
Sm2 0.01737(10) 0.01693(11) 0.02212(11) -0.00323(8) -0.00527(8) -0.00029(8)
O1 0.0187(13) 0.0208(14) 0.0232(15) -0.0040(12) -0.0020(12) 0.0005(11)
O2 0.0234(14) 0.0226(15) 0.0273(16) -0.0056(12) -0.0044(12) 0.0053(12)
O3 0.0228(14) 0.0209(15) 0.0241(15) -0.0014(12) -0.0050(12) -0.0033(12)
O4 0.0295(16) 0.0298(17) 0.0416(19) -0.0171(15) -0.0112(14) 0.0081(14)
O5 0.0281(16) 0.0257(16) 0.0305(17) -0.0092(13) -0.0049(13) -0.0034(13)
O6 0.0255(15) 0.0283(17) 0.0333(17) 0.0015(14) -0.0073(13) -0.0081(13)
O7 0.0253(15) 0.0294(16) 0.0275(16) -0.0070(13) -0.0083(13) -0.0025(13)
O8 0.0175(13) 0.0162(14) 0.0253(15) -0.0030(11) -0.0043(11) -0.0010(11)
N1 0.0183(16) 0.0199(17) 0.0233(18) -0.0035(14) -0.0020(14) 0.0010(14)
N2 0.0262(19) 0.034(2) 0.032(2) -0.0002(17) 0.0001(16) -0.0036(17)
N3 0.0302(19) 0.0200(18) 0.032(2) -0.0029(16) -0.0116(16) 0.0000(15)
N4 0.0225(18) 0.027(2) 0.037(2) -0.0045(17) -0.0063(16) 0.0064(15)
N5 0.0256(18) 0.0221(18) 0.0237(18) -0.0021(15) -0.0066(15) -0.0010(15)
N6 0.0236(18) 0.029(2) 0.037(2) 0.0004(17) -0.0117(16) -0.0051(16)
C1 0.0210(19) 0.0158(19) 0.026(2) -0.0025(17) -0.0014(17) 0.0006(16)
C2 0.0192(19) 0.0162(19) 0.031(2) -0.0067(17) -0.0041(17) 0.0013(16)
C3 0.027(2) 0.022(2) 0.031(2) -0.0064(18) -0.0040(19) -0.0024(18)
C4 0.033(2) 0.027(2) 0.022(2) -0.0016(18) -0.0015(19) -0.0020(19)
C5 0.025(2) 0.024(2) 0.031(2) -0.0050(19) 0.0004(19) -0.0006(18)
C6 0.022(2) 0.019(2) 0.032(2) -0.0054(18) -0.0011(18) 0.0026(17)
C7 0.021(2) 0.031(2) 0.041(3) -0.004(2) -0.003(2) -0.0026(19)
C8 0.027(2) 0.031(2) 0.039(3) -0.001(2) -0.012(2) -0.0019(19)
C9 0.027(2) 0.024(2) 0.031(2) 0.0008(18) -0.0075(19) 0.0002(18)
C10 0.033(2) 0.035(3) 0.028(2) -0.003(2) -0.008(2) -0.005(2)
C11 0.031(2) 0.039(3) 0.027(2) -0.005(2) -0.006(2) -0.007(2)
C12 0.035(3) 0.050(3) 0.040(3) 0.014(2) -0.014(2) -0.011(2)
C13 0.048(3) 0.054(4) 0.045(3) 0.017(3) -0.012(3) -0.022(3)
C14 0.036(3) 0.055(3) 0.032(3) -0.006(2) -0.002(2) -0.020(2)
C15 0.027(2) 0.047(3) 0.044(3) -0.011(2) -0.004(2) -0.002(2)
C16 0.032(2) 0.031(3) 0.041(3) -0.002(2) -0.001(2) -0.003(2)
C17 0.045(3) 0.075(5) 0.055(4) -0.002(3) -0.009(3) -0.029(3)
C18 0.044(4) 0.099(6) 0.123(7) -0.067(5) 0.005(4) -0.022(4)
C19 0.026(2) 0.016(2) 0.027(2) -0.0054(17) -0.0058(18) 0.0011(17)
C20 0.022(2) 0.0148(19) 0.030(2) -0.0017(17) -0.0040(17) 0.0024(16)
C21 0.027(2) 0.024(2) 0.024(2) -0.0034(18) -0.0065(18) 0.0054(18)
C22 0.026(2) 0.027(2) 0.032(2) -0.0086(19) -0.0032(19) 0.0030(18)
C23 0.0184(19) 0.022(2) 0.036(2) -0.0019(18) -0.0067(18) 0.0005(17)
C24 0.022(2) 0.020(2) 0.034(2) -0.0047(18) -0.0059(18) -0.0010(17)
C25 0.026(2) 0.028(2) 0.041(3) -0.004(2) -0.013(2) 0.0053(19)
C26 0.035(2) 0.035(3) 0.032(3) -0.005(2) -0.014(2) 0.007(2)
C27 0.034(2) 0.032(3) 0.029(2) -0.006(2) -0.008(2) 0.006(2)
C28 0.022(2) 0.029(2) 0.034(2) -0.003(2) -0.0063(19) -0.0019(18)
C29 0.022(2) 0.024(2) 0.038(3) -0.0008(19) -0.0009(19) -0.0005(18)
C30 0.031(2) 0.026(2) 0.059(3) -0.011(2) -0.010(2) -0.003(2)
C31 0.035(3) 0.025(2) 0.067(4) -0.017(2) -0.009(3) 0.002(2)
C32 0.030(2) 0.026(2) 0.048(3) -0.006(2) -0.003(2) 0.007(2)
C33 0.036(3) 0.050(3) 0.053(3) -0.016(3) -0.018(3) 0.015(2)
C34 0.036(3) 0.040(3) 0.043(3) -0.019(2) -0.017(2) 0.014(2)
C35 0.037(3) 0.031(3) 0.066(4) -0.015(3) -0.014(3) 0.014(2)
C36 0.034(3) 0.043(3) 0.086(5) -0.028(3) -0.009(3) 0.010(2)
C37 0.022(2) 0.017(2) 0.029(2) -0.0061(17) -0.0042(17) 0.0030(16)
C38 0.024(2) 0.0158(19) 0.021(2) -0.0053(16) -0.0024(17) 0.0042(16)
C39 0.024(2) 0.018(2) 0.023(2) -0.0025(17) -0.0031(17) 0.0004(16)
C40 0.023(2) 0.021(2) 0.036(2) -0.0088(18) -0.0096(19) 0.0035(17)
C41 0.021(2) 0.025(2) 0.030(2) -0.0037(18) -0.0038(18) -0.0002(17)
C42 0.027(2) 0.023(2) 0.032(2) -0.0036(19) -0.0058(19) 0.0000(18)
C43 0.033(2) 0.030(2) 0.032(2) 0.005(2) -0.004(2) -0.005(2)
C44 0.036(2) 0.037(3) 0.028(2) 0.011(2) -0.007(2) -0.009(2)
C45 0.032(2) 0.034(3) 0.034(3) 0.001(2) -0.013(2) -0.003(2)
C46 0.023(2) 0.028(2) 0.038(3) -0.002(2) -0.005(2) 0.0031(19)
C47 0.024(2) 0.027(2) 0.038(3) 0.007(2) -0.007(2) -0.0035(18)
C48 0.031(2) 0.033(3) 0.040(3) -0.001(2) -0.002(2) -0.005(2)
C49 0.047(3) 0.043(3) 0.051(3) -0.005(3) -0.013(3) -0.017(3)
C50 0.036(3) 0.049(3) 0.044(3) 0.004(3) -0.005(2) -0.019(2)
C51 0.033(3) 0.043(3) 0.050(3) -0.002(3) 0.000(2) -0.004(2)
C52 0.035(3) 0.028(3) 0.048(3) -0.002(2) -0.008(2) 0.000(2)
C53 0.049(4) 0.078(5) 0.068(4) -0.003(4) 0.009(3) -0.040(3)
C54 0.035(3) 0.102(6) 0.123(7) -0.056(5) -0.006(4) -0.021(4)
C55 0.056(3) 0.040(3) 0.069(4) -0.030(3) -0.017(3) 0.020(3)
C56 0.044(3) 0.028(2) 0.038(3) -0.014(2) -0.011(2) 0.011(2)
C57 0.052(3) 0.020(2) 0.045(3) -0.013(2) -0.016(2) -0.002(2)
C58 0.041(3) 0.025(2) 0.030(2) -0.0055(19) -0.009(2) -0.010(2)
C59 0.043(3) 0.049(3) 0.054(3) -0.027(3) -0.010(3) -0.012(3)
C60 0.037(3) 0.044(3) 0.051(3) -0.001(3) -0.012(2) -0.018(2)
C61 0.025(2) 0.025(2) 0.047(3) -0.001(2) -0.014(2) -0.0052(18)
C62 0.044(3) 0.037(3) 0.040(3) -0.006(2) -0.021(2) -0.014(2)
C63 0.034(2) 0.027(2) 0.031(2) -0.0059(19) -0.016(2) -0.0007(19)
C64 0.048(3) 0.040(3) 0.041(3) -0.013(2) -0.017(2) 0.000(2)
N7 0.083(4) 0.098(5) 0.089(5) -0.039(4) -0.021(4) -0.028(4)
C65 0.054(3) 0.037(3) 0.042(3) -0.009(2) -0.002(3) -0.008(3)
C66 0.075(4) 0.036(3) 0.041(3) -0.007(2) -0.018(3) -0.004(3)
N8 0.118(6) 0.087(5) 0.247(10) -0.076(6) -0.121(7) 0.010(5)
C67 0.086(6) 0.098(7) 0.130(8) -0.074(6) -0.042(6) 0.003(5)
C68 0.093(6) 0.051(4) 0.094(6) -0.039(4) -0.028(5) 0.019(4)

loop_
_atom_type_symbol
_atom_type_description
_atom_type_scat_dispersion_real
_atom_type_scat_dispersion_imag
_atom_type_scat_source
C C 0.0033 0.0016 'International Tables Vol C Tables 4.2.6.8 and 6.1.1.4'
H H 0.0000 0.0000 'International Tables Vol C Tables 4.2.6.8 and 6.1.1.4'
N N 0.0061 0.0033 'International Tables Vol C Tables 4.2.6.8 and 6.1.1.4'
O O 0.0106 0.0060 'International Tables Vol C Tables 4.2.6.8 and 6.1.1.4'
Sm Sm -0.1638 3.4418 'International Tables Vol C Tables 4.2.6.8 and 6.1.1.4'

loop_
_geom_angle_atom_site_label_1
_geom_angle_atom_site_label_2
_geom_angle_atom_site_label_3
_geom_angle
_geom_angle_site_symmetry_1
_geom_angle_site_symmetry_3
Sm1 Sm1 Sm2 55.553(10) 2_666 2_666
Sm2 Sm1 Sm1 62.495(9) . 2_666
Sm2 Sm1 Sm2 118.048(8) . 2_666
O1 Sm1 Sm1 87.02(6) . 2_666
O1 Sm1 Sm2 38.15(6) . 2_666
O1 Sm1 Sm2 142.21(6) . .
O1 Sm1 O2 140.83(9) . .
O1 Sm1 O3 149.13(9) . .
O1 Sm1 N1 65.01(10) . .
O2 Sm1 Sm1 100.89(7) . 2_666
O2 Sm1 Sm2 152.52(7) . 2_666
O2 Sm1 Sm2 41.23(7) . .
O2 Sm1 O3 66.38(9) . .
O2 Sm1 N1 76.11(10) . .
O3 Sm1 Sm1 70.03(7) . 2_666
O3 Sm1 Sm2 40.97(6) . .
O3 Sm1 Sm2 111.24(6) . 2_666
O3 Sm1 N1 134.71(10) . .
O4 Sm1 Sm1 177.11(7) . 2_666
O4 Sm1 Sm2 121.96(8) . 2_666
O4 Sm1 Sm2 119.97(8) . .
O4 Sm1 O1 91.29(10) . .
O4 Sm1 O2 81.89(10) . .
O4 Sm1 O3 110.67(11) . .
O4 Sm1 O5 70.44(10) . .
O4 Sm1 O8 148.24(9) . 2_666
O4 Sm1 O8 141.25(10) . .
O4 Sm1 N1 87.22(11) . .
O5 Sm1 Sm1 107.01(7) . 2_666
O5 Sm1 Sm2 76.25(7) . 2_666
O5 Sm1 Sm2 124.66(7) . .
O5 Sm1 O1 83.66(10) . .
O5 Sm1 O2 128.54(10) . .
O5 Sm1 O3 83.71(10) . .
O5 Sm1 O8 138.73(9) . 2_666
O5 Sm1 N1 141.21(10) . .
O8 Sm1 Sm1 35.89(6) . 2_666
O8 Sm1 Sm1 34.62(6) 2_666 2_666
O8 Sm1 Sm2 39.67(6) 2_666 .
O8 Sm1 Sm2 33.68(7) . 2_666
O8 Sm1 Sm2 91.60(7) . .
O8 Sm1 Sm2 84.08(6) 2_666 2_666
O8 Sm1 O1 102.65(9) 2_666 .
O8 Sm1 O1 71.82(9) . .
O8 Sm1 O2 132.81(9) . .
O8 Sm1 O2 69.22(9) 2_666 .
O8 Sm1 O3 70.07(9) 2_666 .
O8 Sm1 O3 77.58(9) . .
O8 Sm1 O5 73.15(10) . .
O8 Sm1 O8 70.51(10) . 2_666
O8 Sm1 N1 114.37(10) . .
O8 Sm1 N1 73.59(10) 2_666 .
N1 Sm1 Sm1 94.19(7) . 2_666
N1 Sm1 Sm2 90.60(7) . 2_666
N1 Sm1 Sm2 93.83(7) . .
Sm1 Sm2 Sm1 61.952(8) . 2_666
O1 Sm2 Sm1 92.12(6) 2_666 .
O1 Sm2 Sm1 37.20(6) 2_666 2_666
O1 Sm2 N3 159.85(10) 2_666 .
O1 Sm2 N5 82.12(10) 2_666 .
O2 Sm2 Sm1 101.04(7) . 2_666
O2 Sm2 Sm1 41.95(7) . .
O2 Sm2 O1 134.06(9) . 2_666
O2 Sm2 N3 64.18(10) . .
O2 Sm2 N5 108.18(10) . .
O3 Sm2 Sm1 70.05(7) . 2_666
O3 Sm2 Sm1 42.17(7) . .
O3 Sm2 O1 77.10(9) . 2_666
O3 Sm2 O2 67.81(9) . .
O3 Sm2 N3 109.25(10) . .
O3 Sm2 N5 66.19(10) . .
O6 Sm2 Sm1 91.50(7) . 2_666
O6 Sm2 Sm1 98.27(7) . .
O6 Sm2 O1 109.38(10) . 2_666
O6 Sm2 O2 82.69(10) . .
O6 Sm2 O3 140.40(10) . .
O6 Sm2 N3 78.38(11) . .
O6 Sm2 N5 151.86(11) . .
O7 Sm2 Sm1 111.43(7) . 2_666
O7 Sm2 Sm1 169.70(7) . .
O7 Sm2 O1 85.19(9) . 2_666
O7 Sm2 O2 139.63(10) . .
O7 Sm2 O3 145.56(10) . .
O7 Sm2 O6 73.39(10) . .
O7 Sm2 O8 129.05(10) . 2_666
O7 Sm2 N3 79.22(11) . .
O7 Sm2 N5 82.42(11) . .
O8 Sm2 Sm1 33.58(6) 2_666 2_666
O8 Sm2 Sm1 41.05(6) 2_666 .
O8 Sm2 O1 70.76(9) 2_666 2_666
O8 Sm2 O2 70.91(9) 2_666 .
O8 Sm2 O3 72.20(9) 2_666 .
O8 Sm2 O6 73.54(10) 2_666 .
O8 Sm2 N3 129.24(10) 2_666 .
O8 Sm2 N5 134.30(10) 2_666 .
N3 Sm2 Sm1 162.80(8) . 2_666
N3 Sm2 Sm1 105.39(8) . .
N5 Sm2 Sm1 110.94(8) . 2_666
N5 Sm2 Sm1 107.09(8) . .
N5 Sm2 N3 83.22(11) . .
Sm1 O1 Sm2 104.65(10) . 2_666
C2 O1 Sm1 119.2(2) . .
C2 O1 Sm2 125.7(2) . 2_666
Sm2 O2 Sm1 96.82(10) . .
C20 O2 Sm1 138.7(3) . .
C20 O2 Sm2 124.3(3) . .
Sm2 O3 Sm1 96.87(9) . .
C38 O3 Sm1 143.4(2) . .
C38 O3 Sm2 119.6(2) . .
C56 O4 Sm1 135.9(3) . .
C58 O5 Sm1 136.6(3) . .
C61 O6 Sm2 135.7(3) . .
C63 O7 Sm2 135.6(3) . .
Sm1 O8 Sm1 109.49(10) . 2_666
Sm1 O8 Sm2 112.73(11) . 2_666
Sm1 O8 H8 111.6 2_666 .
Sm1 O8 H8 111.6 . .
Sm2 O8 Sm1 99.28(10) 2_666 2_666
Sm2 O8 H8 111.6 2_666 .
C1 N1 Sm1 115.2(2) . .
C9 N1 Sm1 126.0(3) . .
C9 N1 C1 118.5(4) . .
C10 N2 C5 121.9(4) . .
C19 N3 Sm2 115.8(3) . .
C27 N3 Sm2 126.2(3) . .
C27 N3 C19 117.7(4) . .
C28 N4 C23 117.1(4) . .
C37 N5 Sm2 113.6(3) . .
C45 N5 Sm2 126.3(3) . .
C45 N5 C37 118.3(4) . .
C46 N6 C41 116.1(4) . .
N1 C1 C2 117.1(4) . .
N1 C1 C6 121.8(4) . .
C6 C1 C2 121.1(4) . .
O1 C2 C1 118.7(4) . .
O1 C2 C3 124.3(4) . .
C3 C2 C1 116.9(4) . .
C2 C3 H3 119.2 . .
C2 C3 C4 121.6(4) . .
C4 C3 H3 119.2 . .
C3 C4 H4 119.2 . .
C5 C4 C3 121.5(4) . .
C5 C4 H4 119.2 . .
N2 C5 C6 115.5(4) . .
C4 C5 N2 125.6(4) . .
C4 C5 C6 118.9(4) . .
C1 C6 C5 119.7(4) . .
C1 C6 C7 117.4(4) . .
C7 C6 C5 122.8(4) . .
C6 C7 H7 120.0 . .
C8 C7 C6 120.0(4) . .
C8 C7 H7 120.0 . .
C7 C8 H8A 120.8 . .
C7 C8 C9 118.5(4) . .
C9 C8 H8A 120.8 . .
N1 C9 C8 123.6(4) . .
N1 C9 H9 118.2 . .
C8 C9 H9 118.2 . .
N2 C10 H10 119.4 . .
N2 C10 C11 121.3(4) . .
C11 C10 H10 119.4 . .
C12 C11 C10 120.4(4) . .
C12 C11 C16 118.1(4) . .
C16 C11 C10 121.5(4) . .
C11 C12 H12 119.6 . .
C11 C12 C13 120.7(5) . .
C13 C12 H12 119.6 . .
C12 C13 H13 119.5 . .
C14 C13 C12 121.1(5) . .
C14 C13 H13 119.5 . .
C13 C14 C15 118.2(4) . .
C13 C14 C17 120.5(5) . .
C15 C14 C17 121.2(5) . .
C14 C15 H15 119.4 . .
C16 C15 C14 121.1(5) . .
C16 C15 H15 119.4 . .
C11 C16 H16 119.6 . .
C15 C16 C11 120.7(5) . .
C15 C16 H16 119.6 . .
C14 C17 H17A 108.9 . .
C14 C17 H17B 108.9 . .
H17A C17 H17B 107.7 . .
C18 C17 C14 113.5(5) . .
C18 C17 H17A 108.9 . .
C18 C17 H17B 108.9 . .
C17 C18 H18A 109.5 . .
C17 C18 H18B 109.5 . .
C17 C18 H18C 109.5 . .
H18A C18 H18B 109.5 . .
H18A C18 H18C 109.5 . .
H18B C18 H18C 109.5 . .
N3 C19 C20 116.7(4) . .
N3 C19 C24 122.5(4) . .
C24 C19 C20 120.8(4) . .
O2 C20 C19 118.4(4) . .
O2 C20 C21 123.9(4) . .
C21 C20 C19 117.7(4) . .
C20 C21 H21 119.5 . .
C20 C21 C22 120.9(4) . .
C22 C21 H21 119.5 . .
C21 C22 H22 118.7 . .
C23 C22 C21 122.6(4) . .
C23 C22 H22 118.7 . .
N4 C23 C24 118.2(4) . .
C22 C23 N4 123.5(4) . .
C22 C23 C24 118.2(4) . .
C19 C24 C23 119.7(4) . .
C19 C24 C25 116.9(4) . .
C25 C24 C23 123.4(4) . .
C24 C25 H25 120.1 . .
C26 C25 C24 119.8(4) . .
C26 C25 H25 120.1 . .
C25 C26 H26 120.1 . .
C25 C26 C27 119.8(4) . .
C27 C26 H26 120.1 . .
N3 C27 C26 123.3(4) . .
N3 C27 H27 118.4 . .
C26 C27 H27 118.4 . .
N4 C28 H28 117.8 . .
N4 C28 C29 124.4(4) . .
C29 C28 H28 117.8 . .
C30 C29 C28 119.8(4) . .
C30 C29 C34 117.9(4) . .
C34 C29 C28 122.2(4) . .
C29 C30 H30 119.5 . .
C31 C30 C29 121.1(5) . .
C31 C30 H30 119.5 . .
C30 C31 H31 119.6 . .
C32 C31 C30 120.8(5) . .
C32 C31 H31 119.6 . .
C31 C32 C35 121.5(5) . .
C33 C32 C31 117.9(4) . .
C33 C32 C35 120.4(5) . .
C32 C33 H33 119.2 . .
C32 C33 C34 121.7(5) . .
C34 C33 H33 119.2 . .
C29 C34 H34 119.8 . .
C33 C34 C29 120.5(4) . .
C33 C34 H34 119.8 . .
C32 C35 H35A 109.6 . .
C32 C35 H35B 109.6 . .
C32 C35 C36 110.1(4) . .
H35A C35 H35B 108.2 . .
C36 C35 H35A 109.6 . .
C36 C35 H35B 109.6 . .
C35 C36 H36A 109.5 . .
C35 C36 H36B 109.5 . .
C35 C36 H36C 109.5 . .
H36A C36 H36B 109.5 . .
H36A C36 H36C 109.5 . .
H36B C36 H36C 109.5 . .
N5 C37 C38 117.3(4) . .
N5 C37 C42 120.7(4) . .
C42 C37 C38 122.0(4) . .
O3 C38 C37 118.7(3) . .
O3 C38 C39 123.8(4) . .
C39 C38 C37 117.5(4) . .
C38 C39 H39 119.5 . .
C38 C39 C40 121.0(4) . .
C40 C39 H39 119.5 . .
C39 C40 H40 119.0 . .
C41 C40 C39 122.0(4) . .
C41 C40 H40 119.0 . .
C40 C41 N6 122.2(4) . .
C40 C41 C42 118.9(4) . .
C42 C41 N6 118.9(4) . .
C37 C42 C41 118.5(4) . .
C37 C42 C43 118.4(4) . .
C43 C42 C41 123.0(4) . .
C42 C43 H43 120.2 . .
C44 C43 C42 119.6(4) . .
C44 C43 H43 120.2 . .
C43 C44 H44 120.4 . .
C43 C44 C45 119.1(4) . .
C45 C44 H44 120.4 . .
N5 C45 C44 123.8(4) . .
N5 C45 H45 118.1 . .
C44 C45 H45 118.1 . .
N6 C46 H46 118.2 . .
N6 C46 C47 123.5(4) . .
C47 C46 H46 118.2 . .
C48 C47 C46 118.4(4) . .
C48 C47 C52 119.6(4) . .
C52 C47 C46 121.9(4) . .
C47 C48 H48 120.0 . .
C47 C48 C49 120.0(5) . .
C49 C48 H48 120.0 . .
C48 C49 H49 119.4 . .
C50 C49 C48 121.2(5) . .
C50 C49 H49 119.4 . .
C49 C50 C51 118.1(4) . .
C49 C50 C53 120.6(5) . .
C51 C50 C53 121.1(5) . .
C50 C51 H51 119.6 . .
C52 C51 C50 120.8(5) . .
C52 C51 H51 119.6 . .
C47 C52 H52 119.8 . .
C51 C52 C47 120.3(5) . .
C51 C52 H52 119.8 . .
C50 C53 H53A 109.5 . .
C50 C53 H53B 109.5 . .
C50 C53 C54 110.9(6) . .
H53A C53 H53B 108.0 . .
C54 C53 H53A 109.5 . .
C54 C53 H53B 109.5 . .
C53 C54 H54A 109.5 . .
C53 C54 H54B 109.5 . .
C53 C54 H54C 109.5 . .
H54A C54 H54B 109.5 . .
H54A C54 H54C 109.5 . .
H54B C54 H54C 109.5 . .
H55A C55 H55B 109.5 . .
H55A C55 H55C 109.5 . .
H55B C55 H55C 109.5 . .
C56 C55 H55A 109.5 . .
C56 C55 H55B 109.5 . .
C56 C55 H55C 109.5 . .
O4 C56 C55 116.5(4) . .
O4 C56 C57 123.4(4) . .
C57 C56 C55 120.0(4) . .
C56 C57 H57 117.8 . .
C56 C57 C58 124.4(4) . .
C58 C57 H57 117.8 . .
O5 C58 C57 124.0(4) . .
O5 C58 C59 116.2(4) . .
C57 C58 C59 119.8(4) . .
C58 C59 H59A 109.5 . .
C58 C59 H59B 109.5 . .
C58 C59 H59C 109.5 . .
H59A C59 H59B 109.5 . .
H59A C59 H59C 109.5 . .
H59B C59 H59C 109.5 . .
H60A C60 H60B 109.5 . .
H60A C60 H60C 109.5 . .
H60B C60 H60C 109.5 . .
C61 C60 H60A 109.4 . .
C61 C60 H60B 109.5 . .
C61 C60 H60C 109.5 . .
O6 C61 C60 116.2(4) . .
O6 C61 C62 124.3(4) . .
C62 C61 C60 119.5(4) . .
C61 C62 H62 117.0 . .
C63 C62 C61 126.1(4) . .
C63 C62 H62 117.0 . .
O7 C63 C62 124.9(4) . .
O7 C63 C64 115.3(4) . .
C62 C63 C64 119.8(4) . .
C63 C64 H64A 109.5 . .
C63 C64 H64B 109.5 . .
C63 C64 H64C 109.5 . .
H64A C64 H64B 109.5 . .
H64A C64 H64C 109.5 . .
H64B C64 H64C 109.5 . .
N7 C65 C66 178.0(7) . .
C65 C66 H66A 109.5 . .
C65 C66 H66B 109.5 . .
C65 C66 H66C 109.5 . .
H66A C66 H66B 109.5 . .
H66A C66 H66C 109.5 . .
H66B C66 H66C 109.5 . .
N8 C67 C68 174.1(9) . .
C67 C68 H68A 109.5 . .
C67 C68 H68B 109.5 . .
C67 C68 H68C 109.5 . .
H68A C68 H68B 109.5 . .
H68A C68 H68C 109.5 . .
H68B C68 H68C 109.5 . .

loop_
_geom_bond_atom_site_label_1
_geom_bond_atom_site_label_2
_geom_bond_distance
_geom_bond_site_symmetry_2
Sm1 Sm1 3.9070(6) 2_666
Sm1 Sm2 3.6506(5) .
Sm1 Sm2 3.9265(5) 2_666
Sm1 O1 2.454(3) .
Sm1 O2 2.458(3) .
Sm1 O3 2.468(3) .
Sm1 O4 2.348(3) .
Sm1 O5 2.398(3) .
Sm1 O8 2.429(3) 2_666
Sm1 O8 2.355(3) .
Sm1 N1 2.582(3) .
Sm2 O1 2.507(3) 2_666
Sm2 O2 2.423(3) .
Sm2 O3 2.411(3) .
Sm2 O6 2.366(3) .
Sm2 O7 2.343(3) .
Sm2 O8 2.361(3) 2_666
Sm2 N3 2.613(4) .
Sm2 N5 2.548(3) .
O1 C2 1.334(5) .
O2 C20 1.319(5) .
O3 C38 1.325(5) .
O4 C56 1.276(5) .
O5 C58 1.256(5) .
O6 C61 1.269(5) .
O7 C63 1.283(5) .
O8 H8 1.0000 .
N1 C1 1.367(5) .
N1 C9 1.320(5) .
N2 C5 1.412(5) .
N2 C10 1.262(6) .
N3 C19 1.389(5) .
N3 C27 1.306(6) .
N4 C23 1.422(5) .
N4 C28 1.277(6) .
N5 C37 1.391(5) .
N5 C45 1.315(5) .
N6 C41 1.427(5) .
N6 C46 1.274(6) .
C1 C2 1.442(5) .
C1 C6 1.412(6) .
C2 C3 1.389(6) .
C3 H3 0.9500 .
C3 C4 1.413(6) .
C4 H4 0.9500 .
C4 C5 1.375(6) .
C5 C6 1.421(6) .
C6 C7 1.414(6) .
C7 H7 0.9500 .
C7 C8 1.365(6) .
C8 H8A 0.9500 .
C8 C9 1.403(6) .
C9 H9 0.9500 .
C10 H10 0.9500 .
C10 C11 1.473(6) .
C11 C12 1.376(7) .
C11 C16 1.396(7) .
C12 H12 0.9500 .
C12 C13 1.395(7) .
C13 H13 0.9500 .
C13 C14 1.368(8) .
C14 C15 1.390(7) .
C14 C17 1.522(7) .
C15 H15 0.9500 .
C15 C16 1.373(6) .
C16 H16 0.9500 .
C17 H17A 0.9900 .
C17 H17B 0.9900 .
C17 C18 1.480(8) .
C18 H18A 0.9800 .
C18 H18B 0.9800 .
C18 H18C 0.9800 .
C19 C20 1.427(6) .
C19 C24 1.412(6) .
C20 C21 1.385(6) .
C21 H21 0.9500 .
C21 C22 1.405(6) .
C22 H22 0.9500 .
C22 C23 1.362(6) .
C23 C24 1.427(6) .
C24 C25 1.413(6) .
C25 H25 0.9500 .
C25 C26 1.354(7) .
C26 H26 0.9500 .
C26 C27 1.410(6) .
C27 H27 0.9500 .
C28 H28 0.9500 .
C28 C29 1.466(6) .
C29 C30 1.385(7) .
C29 C34 1.386(6) .
C30 H30 0.9500 .
C30 C31 1.384(7) .
C31 H31 0.9500 .
C31 C32 1.381(7) .
C32 C33 1.376(7) .
C32 C35 1.512(6) .
C33 H33 0.9500 .
C33 C34 1.381(7) .
C34 H34 0.9500 .
C35 H35A 0.9900 .
C35 H35B 0.9900 .
C35 C36 1.527(8) .
C36 H36A 0.9800 .
C36 H36B 0.9800 .
C36 H36C 0.9800 .
C37 C38 1.433(6) .
C37 C42 1.408(6) .
C38 C39 1.379(6) .
C39 H39 0.9500 .
C39 C40 1.406(6) .
C40 H40 0.9500 .
C40 C41 1.380(6) .
C41 C42 1.425(6) .
C42 C43 1.413(6) .
C43 H43 0.9500 .
C43 C44 1.356(6) .
C44 H44 0.9500 .
C44 C45 1.399(6) .
C45 H45 0.9500 .
C46 H46 0.9500 .
C46 C47 1.464(6) .
C47 C48 1.371(7) .
C47 C52 1.384(7) .
C48 H48 0.9500 .
C48 C49 1.398(7) .
C49 H49 0.9500 .
C49 C50 1.376(8) .
C50 C51 1.400(8) .
C50 C53 1.503(7) .
C51 H51 0.9500 .
C51 C52 1.381(7) .
C52 H52 0.9500 .
C53 H53A 0.9900 .
C53 H53B 0.9900 .
C53 C54 1.515(10) .
C54 H54A 0.9800 .
C54 H54B 0.9800 .
C54 H54C 0.9800 .
C55 H55A 0.9800 .
C55 H55B 0.9800 .
C55 H55C 0.9800 .
C55 C56 1.500(7) .
C56 C57 1.392(7) .
C57 H57 0.9500 .
C57 C58 1.396(7) .
C58 C59 1.514(6) .
C59 H59A 0.9800 .
C59 H59B 0.9800 .
C59 H59C 0.9800 .
C60 H60A 0.9799 .
C60 H60B 0.9798 .
C60 H60C 0.9801 .
C60 C61 1.501(6) .
C61 C62 1.396(7) .
C62 H62 0.9500 .
C62 C63 1.380(7) .
C63 C64 1.509(6) .
C64 H64A 0.9800 .
C64 H64B 0.9800 .
C64 H64C 0.9800 .
N7 C65 1.117(7) .
C65 C66 1.438(7) .
C66 H66A 0.9800 .
C66 H66B 0.9800 .
C66 H66C 0.9800 .
N8 C67 1.126(10) .
C67 C68 1.436(11) .
C68 H68A 0.9800 .
C68 H68B 0.9800 .
C68 H68C 0.9800 .

loop_
_geom_torsion_atom_site_label_1
_geom_torsion_atom_site_label_2
_geom_torsion_atom_site_label_3
_geom_torsion_atom_site_label_4
_geom_torsion
_geom_torsion_site_symmetry_1
Sm1 O1 C2 C1 21.1(5) .
Sm1 O1 C2 C3 -159.8(3) .
Sm1 O2 C20 C19 165.9(3) .
Sm1 O2 C20 C21 -14.2(6) .
Sm1 O3 C38 C37 -166.9(3) .
Sm1 O3 C38 C39 13.2(7) .
Sm1 O4 C56 C55 155.4(4) .
Sm1 O4 C56 C57 -25.9(7) .
Sm1 O5 C58 C57 4.4(7) .
Sm1 O5 C58 C59 -177.2(3) .
Sm1 N1 C1 C2 -12.4(4) .
Sm1 N1 C1 C6 169.0(3) .
Sm1 N1 C9 C8 -171.6(3) .
Sm2 O1 C2 C1 -118.3(3) 2_666
Sm2 O1 C2 C3 60.9(5) 2_666
Sm2 O2 C20 C19 -7.2(5) .
Sm2 O2 C20 C21 172.6(3) .
Sm2 O3 C38 C37 19.0(5) .
Sm2 O3 C38 C39 -160.9(3) .
Sm2 O6 C61 C60 179.2(3) .
Sm2 O6 C61 C62 0.4(7) .
Sm2 O7 C63 C62 -4.6(7) .
Sm2 O7 C63 C64 176.6(3) .
Sm2 N3 C19 C20 5.5(4) .
Sm2 N3 C19 C24 -175.2(3) .
Sm2 N3 C27 C26 174.3(3) .
Sm2 N5 C37 C38 -14.1(4) .
Sm2 N5 C37 C42 165.7(3) .
Sm2 N5 C45 C44 -165.5(4) .
O1 C2 C3 C4 -175.3(4) .
O2 C20 C21 C22 176.5(4) .
O3 C38 C39 C40 -177.4(4) .
O4 C56 C57 C58 1.7(8) .
O6 C61 C62 C63 1.0(8) .
N1 C1 C2 O1 -4.8(5) .
N1 C1 C2 C3 176.0(4) .
N1 C1 C6 C5 -178.3(4) .
N1 C1 C6 C7 4.6(6) .
N2 C5 C6 C1 177.9(4) .
N2 C5 C6 C7 -5.1(6) .
N2 C10 C11 C12 176.3(5) .
N2 C10 C11 C16 -1.3(7) .
N3 C19 C20 O2 0.4(5) .
N3 C19 C20 C21 -179.4(4) .
N3 C19 C24 C23 -177.3(4) .
N3 C19 C24 C25 0.5(6) .
N4 C23 C24 C19 178.8(4) .
N4 C23 C24 C25 1.1(6) .
N4 C28 C29 C30 -178.3(5) .
N4 C28 C29 C34 4.9(7) .
N5 C37 C38 O3 -2.1(5) .
N5 C37 C38 C39 177.9(4) .
N5 C37 C42 C41 179.2(4) .
N5 C37 C42 C43 1.9(6) .
N6 C41 C42 C37 -178.1(4) .
N6 C41 C42 C43 -1.0(6) .
N6 C46 C47 C48 175.0(4) .
N6 C46 C47 C52 -8.3(7) .
C1 N1 C9 C8 1.5(6) .
C1 C2 C3 C4 3.9(6) .
C1 C6 C7 C8 -0.9(6) .
C2 C1 C6 C5 3.2(6) .
C2 C1 C6 C7 -173.9(4) .
C2 C3 C4 C5 -0.2(7) .
C3 C4 C5 N2 -179.2(4) .
C3 C4 C5 C6 -2.2(7) .
C4 C5 C6 C1 0.7(6) .
C4 C5 C6 C7 177.7(4) .
C5 N2 C10 C11 -176.4(4) .
C5 C6 C7 C8 -178.0(4) .
C6 C1 C2 O1 173.8(4) .
C6 C1 C2 C3 -5.4(6) .
C6 C7 C8 C9 -2.2(7) .
C7 C8 C9 N1 2.0(7) .
C9 N1 C1 C2 173.7(4) .
C9 N1 C1 C6 -4.9(6) .
C10 N2 C5 C4 -42.5(7) .
C10 N2 C5 C6 140.4(4) .
C10 C11 C12 C13 -176.0(5) .
C10 C11 C16 C15 175.7(4) .
C11 C12 C13 C14 -1.1(9) .
C12 C11 C16 C15 -1.9(7) .
C12 C13 C14 C15 0.6(8) .
C12 C13 C14 C17 178.6(5) .
C13 C14 C15 C16 -0.8(8) .
C13 C14 C17 C18 -100.5(7) .
C14 C15 C16 C11 1.5(8) .
C15 C14 C17 C18 77.4(8) .
C16 C11 C12 C13 1.7(8) .
C17 C14 C15 C16 -178.7(5) .
C19 N3 C27 C26 0.4(7) .
C19 C20 C21 C22 -3.7(6) .
C19 C24 C25 C26 -0.3(6) .
C20 C19 C24 C23 2.0(6) .
C20 C19 C24 C25 179.8(4) .
C20 C21 C22 C23 2.9(7) .
C21 C22 C23 N4 178.7(4) .
C21 C22 C23 C24 0.5(6) .
C22 C23 C24 C19 -2.9(6) .
C22 C23 C24 C25 179.5(4) .
C23 N4 C28 C29 -175.4(4) .
C23 C24 C25 C26 177.4(4) .
C24 C19 C20 O2 -178.9(4) .
C24 C19 C20 C21 1.2(6) .
C24 C25 C26 C27 0.1(7) .
C25 C26 C27 N3 -0.2(7) .
C27 N3 C19 C20 -179.9(4) .
C27 N3 C19 C24 -0.6(6) .
C28 N4 C23 C22 39.6(6) .
C28 N4 C23 C24 -142.2(4) .
C28 C29 C30 C31 -178.0(5) .
C28 C29 C34 C33 178.3(5) .
C29 C30 C31 C32 -0.7(8) .
C30 C29 C34 C33 1.5(8) .
C30 C31 C32 C33 2.0(8) .
C30 C31 C32 C35 177.4(5) .
C31 C32 C33 C34 -1.6(8) .
C31 C32 C35 C36 -93.0(6) .
C32 C33 C34 C29 -0.1(9) .
C33 C32 C35 C36 82.3(6) .
C34 C29 C30 C31 -1.1(7) .
C35 C32 C33 C34 -177.0(5) .
C37 N5 C45 C44 -1.6(7) .
C37 C38 C39 C40 2.6(6) .
C37 C42 C43 C44 -1.8(7) .
C38 C37 C42 C41 -1.1(6) .
C38 C37 C42 C43 -178.4(4) .
C38 C39 C40 C41 -0.4(6) .
C39 C40 C41 N6 178.8(4) .
C39 C40 C41 C42 -2.7(6) .
C40 C41 C42 C37 3.4(6) .
C40 C41 C42 C43 -179.5(4) .
C41 N6 C46 C47 172.0(4) .
C41 C42 C43 C44 -178.9(5) .
C42 C37 C38 O3 178.2(4) .
C42 C37 C38 C39 -1.9(6) .
C42 C43 C44 C45 0.1(7) .
C43 C44 C45 N5 1.7(8) .
C45 N5 C37 C38 -180.0(4) .
C45 N5 C37 C42 -0.2(6) .
C46 N6 C41 C40 -48.1(6) .
C46 N6 C41 C42 133.4(4) .
C46 C47 C48 C49 176.4(4) .
C46 C47 C52 C51 -175.9(5) .
C47 C48 C49 C50 -0.1(8) .
C48 C47 C52 C51 0.7(7) .
C48 C49 C50 C51 0.0(8) .
C48 C49 C50 C53 -175.2(6) .
C49 C50 C51 C52 0.4(8) .
C49 C50 C53 C54 95.4(7) .
C50 C51 C52 C47 -0.8(8) .
C51 C50 C53 C54 -79.7(7) .
C52 C47 C48 C49 -0.3(7) .
C53 C50 C51 C52 175.7(5) .
C55 C56 C57 C58 -179.7(5) .
C56 C57 C58 O5 8.3(8) .
C56 C57 C58 C59 -170.0(5) .
C60 C61 C62 C63 -177.8(5) .
C61 C62 C63 O7 1.1(8) .
C61 C62 C63 C64 179.9(5) .
